data_7039420
loop_
_publ_author_name
'Janes, Trevor'
'Xu, Maotong'
'Song, Datong'

_publ_section_title
;
 Synthesis and reactivity of Li and TaMe3 complexes supported by
 N,N'-bis(2,6-diisopropylphenyl)-o-phenylenediamido ligands.
;
_journal_issue 26
_journal_name_full 'Dalton transactions (Cambridge, England : 2003)'
_journal_page_first 10672
_journal_page_last 10680
_journal_paper_doi 10.1039/c6dt01908k
_journal_volume 45
_journal_year 2016
_chemical_formula_sum 'C41 H66 Cl Li N2 O2 Ta'
_chemical_formula_weight 842.29
_space_group_crystal_system monoclinic
_space_group_IT_number 14
_space_group_name_Hall '-P 2yn'
_space_group_name_H-M_alt 'P 1 21/n 1'
_symmetry_space_group_name_Hall '-P 2yn'
_symmetry_space_group_name_H-M 'P 1 21/n 1'
_atom_sites_solution_hydrogens geom
_audit_creation_method SHELXL-2014/7
_audit_update_record
;
2016-05-13 deposited with the CCDC.
2016-06-02 downloaded from the CCDC.
;
_cell_angle_alpha 90
_cell_angle_beta 108.6064(15)
_cell_angle_gamma 90
_cell_formula_units_Z 4
_cell_length_a 11.0302(4)
_cell_length_b 23.2106(8)
_cell_length_c 17.0382(7)
_cell_measurement_reflns_used 7996
_cell_measurement_temperature 150(2)
_cell_measurement_theta_max 27.511
_cell_measurement_theta_min 1.536
_cell_volume 4134.1(3)
_computing_structure_refinement 'SHELXL-2014/7 (Sheldrick, 2014)'
_diffrn_ambient_temperature 150(2)
_diffrn_measured_fraction_theta_full 0.999
_diffrn_measured_fraction_theta_max 0.998
_diffrn_measurement_device_type 'Bruker Kappa Alpha Apex II'
_diffrn_radiation_type MoK\a
_diffrn_radiation_wavelength 0.71073
_diffrn_reflns_av_R_equivalents 0.0353
_diffrn_reflns_av_unetI/netI 0.0314
_diffrn_reflns_Laue_measured_fraction_full 0.999
_diffrn_reflns_Laue_measured_fraction_max 0.998
_diffrn_reflns_limit_h_max 13
_diffrn_reflns_limit_h_min -14
_diffrn_reflns_limit_k_max 30
_diffrn_reflns_limit_k_min -27
_diffrn_reflns_limit_l_max 22
_diffrn_reflns_limit_l_min -22
_diffrn_reflns_number 39363
_diffrn_reflns_point_group_measured_fraction_full 0.999
_diffrn_reflns_point_group_measured_fraction_max 0.998
_diffrn_reflns_theta_full 25.242
_diffrn_reflns_theta_max 27.511
_diffrn_reflns_theta_min 1.536
_exptl_absorpt_coefficient_mu 2.757
_exptl_absorpt_correction_T_max 0.7456
_exptl_absorpt_correction_T_min 0.6317
_exptl_absorpt_correction_type multi-scan
_exptl_absorpt_process_details 'Apex 2'
_exptl_crystal_colour yellow
_exptl_crystal_density_diffrn 1.353
_exptl_crystal_description block
_exptl_crystal_F_000 1740
_exptl_crystal_size_max 0.3
_exptl_crystal_size_mid 0.25
_exptl_crystal_size_min 0.25
_refine_diff_density_max 0.946
_refine_diff_density_min -0.688
_refine_diff_density_rms 0.199
_refine_ls_extinction_method none
_refine_ls_goodness_of_fit_ref 1.183
_refine_ls_hydrogen_treatment constr
_refine_ls_matrix_type full
_refine_ls_number_parameters 450
_refine_ls_number_reflns 9494
_refine_ls_number_restraints 121
_refine_ls_restrained_S_all 1.182
_refine_ls_R_factor_all 0.0339
_refine_ls_R_factor_gt 0.0233
_refine_ls_shift/su_max 0.002
_refine_ls_shift/su_mean 0.000
_refine_ls_structure_factor_coef Fsqd
_refine_ls_weighting_details 'w=1/[\s^2^(Fo^2^)+(0.0382P)^2^+2.0474P] where P=(Fo^2^+2Fc^2^)/3'
_refine_ls_weighting_scheme calc
_refine_ls_wR_factor_gt 0.0577
_refine_ls_wR_factor_ref 0.0799
_reflns_Friedel_coverage 0.000
_reflns_number_gt 7996
_reflns_number_total 9494
_reflns_threshold_expression 'I > 2\s(I)'
_cod_data_source_file c6dt01908k2.cif
_cod_data_source_block 2
_cod_depositor_comments 'Adding full bibliography for 7039418--7039426.cif.'
_cod_database_code 7039420
_shelx_shelxl_version_number 2014/7
_shelx_space_group_comment
;
The symmetry employed for this shelxl refinement is uniquely defined
by the following loop, which should always be used as a source of
symmetry information in preference to the above space-group names.
They are only intended as comments.
;

loop_
_space_group_symop_operation_xyz
'x, y, z'
'-x+1/2, y+1/2, -z+1/2'
'-x, -y, -z'
'x-1/2, -y-1/2, z-1/2'

loop_
_atom_site_label
_atom_site_type_symbol
_atom_site_fract_x
_atom_site_fract_y
_atom_site_fract_z
_atom_site_U_iso_or_equiv
_atom_site_adp_type
_atom_site_occupancy
_atom_site_site_symmetry_order
_atom_site_calc_flag
_atom_site_refinement_flags_posn
_atom_site_refinement_flags_adp
_atom_site_refinement_flags_occupancy
_atom_site_disorder_assembly
_atom_site_disorder_group
Ta1 Ta 0.96515(2) 0.05249(2) 0.26009(2) 0.01732(5) Uani 1 1 d . . . . .
Li1 Li 1.1364(5) -0.1574(2) 0.2227(3) 0.0227(11) Uani 1 1 d . . . . .
Cl1 Cl 0.95817(9) 0.13626(4) 0.17337(6) 0.0353(2) Uani 1 1 d . . . . .
O1 O 1.2283(12) -0.2277(6) 0.2610(10) 0.051(3) Uani 0.6 1 d D U P A 1
O1A O 1.2435(14) -0.2268(8) 0.2628(10) 0.019(2) Uiso 0.4 1 d D U P A 2
O2 O 1.1474(3) -0.15580(12) 0.10744(15) 0.0395(6) Uani 1 1 d . . . . .
N1 N 1.1988(2) -0.09397(11) 0.31081(15) 0.0168(5) Uani 1 1 d . . . . .
N2 N 0.9587(2) -0.12975(11) 0.22526(16) 0.0174(5) Uani 1 1 d . . . . .
C1 C 1.1030(3) -0.06358(13) 0.31576(19) 0.0161(6) Uani 1 1 d . . . . .
C2 C 0.9715(3) -0.08203(13) 0.26647(18) 0.0160(6) Uani 1 1 d . . . . .
C3 C 0.8725(3) -0.04181(13) 0.2697(2) 0.0200(6) Uani 1 1 d . . . . .
H3A H 0.7840 -0.0493 0.2316 0.024 Uiso 1 1 calc R U . . .
C4 C 0.8840(3) -0.01035(13) 0.3436(2) 0.0209(6) Uani 1 1 d . . . . .
H4A H 0.8071 0.0002 0.3596 0.025 Uiso 1 1 calc R U . . .
C5 C 1.0054(3) 0.00555(13) 0.39145(19) 0.0196(6) Uani 1 1 d . . . . .
H5A H 1.0210 0.0279 0.4439 0.024 Uiso 1 1 calc R U . . .
C6 C 1.1082(3) -0.01074(13) 0.36135(19) 0.0184(6) Uani 1 1 d . . . . .
H6A H 1.1951 0.0047 0.3921 0.022 Uiso 1 1 calc R U . . .
C7 C 0.7596(3) 0.07315(15) 0.2250(2) 0.0281(7) Uani 1 1 d . . . . .
H7A H 0.7484 0.1101 0.2497 0.042 Uiso 1 1 calc R U . . .
H7B H 0.7153 0.0428 0.2450 0.042 Uiso 1 1 calc R U . . .
H7C H 0.7239 0.0758 0.1645 0.042 Uiso 1 1 calc R U . . .
C8 C 1.0398(3) 0.01428(13) 0.16599(19) 0.0200(6) Uani 1 1 d . . . . .
H8A H 1.1195 0.0337 0.1676 0.030 Uiso 1 1 calc R U . . .
H8B H 0.9767 0.0190 0.1109 0.030 Uiso 1 1 calc R U . . .
H8C H 1.0565 -0.0268 0.1776 0.030 Uiso 1 1 calc R U . . .
C9 C 1.0832(3) 0.11444(14) 0.3521(2) 0.0265(7) Uani 1 1 d . . . . .
H9A H 1.1561 0.1268 0.3352 0.040 Uiso 1 1 calc R U . . .
H9B H 1.1145 0.0958 0.4065 0.040 Uiso 1 1 calc R U . . .
H9C H 1.0312 0.1480 0.3553 0.040 Uiso 1 1 calc R U . . .
C10 C 1.3219(3) -0.08439(13) 0.3715(2) 0.0196(6) Uani 1 1 d . . . . .
C11 C 1.4202(3) -0.05804(15) 0.3486(2) 0.0278(8) Uani 1 1 d . . . . .
C12 C 1.5410(4) -0.05357(18) 0.4087(3) 0.0416(10) Uani 1 1 d . . . . .
H12A H 1.6085 -0.0356 0.3945 0.050 Uiso 1 1 calc R U . . .
C13 C 1.5643(3) -0.07435(19) 0.4874(3) 0.0422(10) Uani 1 1 d . . . . .
H13A H 1.6469 -0.0706 0.5271 0.051 Uiso 1 1 calc R U . . .
C14 C 1.4664(3) -0.10086(16) 0.5088(2) 0.0331(8) Uani 1 1 d . . . . .
H14A H 1.4831 -0.1153 0.5633 0.040 Uiso 1 1 calc R U . . .
C15 C 1.3445(3) -0.10667(14) 0.4519(2) 0.0233(7) Uani 1 1 d . . . . .
C16 C 1.2428(3) -0.13803(16) 0.4782(2) 0.0289(8) Uani 1 1 d . . . . .
H16A H 1.1636 -0.1399 0.4290 0.035 Uiso 1 1 calc R U . . .
C17 C 1.2102(5) -0.1064(2) 0.5461(3) 0.0523(12) Uani 1 1 d . . . . .
H17A H 1.1409 -0.1266 0.5590 0.078 Uiso 1 1 calc R U . . .
H17B H 1.1827 -0.0671 0.5278 0.078 Uiso 1 1 calc R U . . .
H17C H 1.2857 -0.1049 0.5957 0.078 Uiso 1 1 calc R U . . .
C18 C 1.2822(5) -0.19974(19) 0.5058(3) 0.0576(13) Uani 1 1 d . . . . .
H18A H 1.3059 -0.2199 0.4623 0.086 Uiso 1 1 calc R U . . .
H18B H 1.2104 -0.2198 0.5160 0.086 Uiso 1 1 calc R U . . .
H18C H 1.3555 -0.1992 0.5568 0.086 Uiso 1 1 calc R U . . .
C19 C 1.3972(4) -0.03339(19) 0.2625(2) 0.0373(9) Uani 1 1 d . . . . .
H19A H 1.3098 -0.0456 0.2273 0.045 Uiso 1 1 calc R U . . .
C20 C 1.4006(5) 0.0323(2) 0.2636(3) 0.0499(11) Uani 1 1 d . . . . .
H20A H 1.3782 0.0467 0.2067 0.075 Uiso 1 1 calc R U . . .
H20B H 1.4868 0.0454 0.2953 0.075 Uiso 1 1 calc R U . . .
H20C H 1.3391 0.0469 0.2894 0.075 Uiso 1 1 calc R U . . .
C21 C 1.4936(5) -0.0570(2) 0.2224(3) 0.0534(13) Uani 1 1 d . . . . .
H21A H 1.4728 -0.0421 0.1658 0.080 Uiso 1 1 calc R U . . .
H21B H 1.4895 -0.0992 0.2211 0.080 Uiso 1 1 calc R U . . .
H21C H 1.5801 -0.0447 0.2549 0.080 Uiso 1 1 calc R U . . .
C22 C 0.8337(3) -0.15464(14) 0.19139(19) 0.0200(6) Uani 1 1 d . . . . .
C23 C 0.7524(3) -0.14096(14) 0.1117(2) 0.0238(7) Uani 1 1 d . . . . .
C24 C 0.6356(3) -0.17002(16) 0.0822(2) 0.0301(8) Uani 1 1 d . . . . .
H24A H 0.5785 -0.1606 0.0290 0.036 Uiso 1 1 calc R U . . .
C25 C 0.6015(3) -0.21170(17) 0.1279(2) 0.0342(9) Uani 1 1 d . . . . .
H25A H 0.5220 -0.2312 0.1062 0.041 Uiso 1 1 calc R U . . .
C26 C 0.6829(3) -0.22540(16) 0.2058(2) 0.0312(8) Uani 1 1 d . . . . .
H26A H 0.6590 -0.2546 0.2370 0.037 Uiso 1 1 calc R U . . .
C27 C 0.7993(3) -0.19709(15) 0.2393(2) 0.0252(7) Uani 1 1 d . . . . .
C28 C 0.8861(4) -0.21092(16) 0.3268(2) 0.0358(9) Uani 1 1 d . . . . .
H28A H 0.9760 -0.2034 0.3282 0.043 Uiso 1 1 calc R U . . .
C29 C 0.8590(5) -0.17142(19) 0.3902(3) 0.0499(12) Uani 1 1 d . . . . .
H29A H 0.9206 -0.1791 0.4450 0.075 Uiso 1 1 calc R U . . .
H29B H 0.7721 -0.1784 0.3916 0.075 Uiso 1 1 calc R U . . .
H29C H 0.8667 -0.1312 0.3750 0.075 Uiso 1 1 calc R U . . .
C30 C 0.8793(5) -0.27415(19) 0.3514(3) 0.0568(13) Uani 1 1 d . . . . .
H30A H 0.8882 -0.2993 0.3074 0.085 Uiso 1 1 calc R U . . .
H30B H 0.7968 -0.2814 0.3598 0.085 Uiso 1 1 calc R U . . .
H30C H 0.9487 -0.2821 0.4029 0.085 Uiso 1 1 calc R U . . .
C31 C 0.7879(4) -0.09711(18) 0.0575(2) 0.0381(9) Uani 1 1 d . . . . .
H31A H 0.8753 -0.0822 0.0880 0.046 Uiso 1 1 calc R U . . .
C32 C 0.6950(6) -0.0458(2) 0.0374(3) 0.0649(15) Uani 1 1 d . . . . .
H32A H 0.7226 -0.0178 0.0035 0.097 Uiso 1 1 calc R U . . .
H32B H 0.6944 -0.0273 0.0890 0.097 Uiso 1 1 calc R U . . .
H32C H 0.6087 -0.0594 0.0069 0.097 Uiso 1 1 calc R U . . .
C33 C 0.7921(4) -0.1245(2) -0.0231(3) 0.0526(12) Uani 1 1 d . . . . .
H33A H 0.8258 -0.0965 -0.0540 0.079 Uiso 1 1 calc R U . . .
H33B H 0.7056 -0.1360 -0.0566 0.079 Uiso 1 1 calc R U . . .
H33C H 0.8477 -0.1584 -0.0104 0.079 Uiso 1 1 calc R U . . .
C34 C 1.1767(4) -0.10939(17) 0.0610(2) 0.0368(9) Uani 1 1 d . . . . .
H34A H 1.1939 -0.0747 0.0967 0.044 Uiso 0.5 1 calc R U P B 1
H34B H 1.0990 -0.1013 0.0136 0.044 Uiso 0.5 1 calc R U P B 1
H34C H 1.2156 -0.0762 0.0965 0.044 Uiso 0.5 1 calc R U P C 2
H34D H 1.1008 -0.0965 0.0153 0.044 Uiso 0.5 1 calc R U P C 2
C35 C 1.2880(8) -0.1166(4) 0.0270(5) 0.0353(19) Uiso 0.5 1 d . . P D 1
H35A H 1.3022 -0.0804 0.0017 0.053 Uiso 0.5 1 calc R U P D 1
H35B H 1.2678 -0.1472 -0.0149 0.053 Uiso 0.5 1 calc R U P D 1
H35C H 1.3654 -0.1270 0.0722 0.053 Uiso 0.5 1 calc R U P D 1
C35A C 1.2731(8) -0.1412(4) 0.0294(5) 0.039(2) Uiso 0.5 1 d . . P D 2
H35D H 1.2740 -0.1246 -0.0239 0.047 Uiso 0.5 1 calc R U P D 2
H35E H 1.3601 -0.1380 0.0699 0.047 Uiso 0.5 1 calc R U P D 2
C36 C 1.1906(9) -0.2493(4) 0.0490(6) 0.054(2) Uiso 0.5 1 d . . P E 1
H36A H 1.1386 -0.2810 0.0176 0.081 Uiso 0.5 1 calc R U P E 1
H36B H 1.2410 -0.2630 0.1042 0.081 Uiso 0.5 1 calc R U P E 1
H36C H 1.2482 -0.2352 0.0198 0.081 Uiso 0.5 1 calc R U P E 1
C36A C 1.2331(8) -0.2016(4) 0.0185(5) 0.0402(19) Uiso 0.5 1 d . . P D 2
H36D H 1.3039 -0.2273 0.0491 0.048 Uiso 0.5 1 calc R U P D 2
H36E H 1.2049 -0.2124 -0.0408 0.048 Uiso 0.5 1 calc R U P D 2
C37 C 1.1123(5) -0.2055(2) 0.0567(3) 0.0550(12) Uani 1 1 d . . . . .
H37A H 1.0434 -0.2241 0.0732 0.066 Uiso 0.5 1 calc R U P E 1
H37B H 1.0713 -0.1908 -0.0002 0.066 Uiso 0.5 1 calc R U P E 1
H37C H 1.0279 -0.2014 0.0135 0.066 Uiso 0.5 1 calc R U P E 2
H37D H 1.1144 -0.2411 0.0891 0.066 Uiso 0.5 1 calc R U P E 2
C38 C 1.4551(15) -0.2201(8) 0.3417(10) 0.085(3) Uani 0.6 1 d D U P A 1
H38A H 1.5407 -0.2154 0.3368 0.127 Uiso 0.6 1 calc R U P A 1
H38B H 1.4547 -0.2534 0.3770 0.127 Uiso 0.6 1 calc R U P A 1
H38C H 1.4320 -0.1854 0.3664 0.127 Uiso 0.6 1 calc R U P A 1
C38A C 1.4721(12) -0.2170(6) 0.3432(7) 0.018(2) Uiso 0.4 1 d D U P A 2
H38D H 1.5576 -0.2170 0.3373 0.027 Uiso 0.4 1 calc R U P A 2
H38E H 1.4622 -0.2511 0.3744 0.027 Uiso 0.4 1 calc R U P A 2
H38F H 1.4613 -0.1822 0.3730 0.027 Uiso 0.4 1 calc R U P A 2
C39 C 1.3632(10) -0.2292(5) 0.2603(7) 0.0425(18) Uani 0.6 1 d D U P A 1
H39A H 1.3799 -0.2670 0.2389 0.051 Uiso 0.6 1 calc R U P A 1
H39B H 1.3749 -0.1990 0.2222 0.051 Uiso 0.6 1 calc R U P A 1
C39A C 1.3724(13) -0.2179(6) 0.2586(8) 0.029(3) Uiso 0.4 1 d D U P A 2
H39C H 1.3751 -0.1809 0.2303 0.035 Uiso 0.4 1 calc R U P A 2
H39D H 1.3929 -0.2491 0.2253 0.035 Uiso 0.4 1 calc R U P A 2
C40 C 1.2057(9) -0.2814(4) 0.2883(7) 0.0425(18) Uani 0.6 1 d D U P A 1
H40A H 1.2061 -0.2792 0.3464 0.051 Uiso 0.6 1 calc R U P A 1
H40B H 1.2729 -0.3088 0.2855 0.051 Uiso 0.6 1 calc R U P A 1
C40A C 1.187(2) -0.2742(9) 0.2945(13) 0.094(8) Uiso 0.4 1 d D U P A 2
H40C H 1.1308 -0.2584 0.3248 0.113 Uiso 0.4 1 calc R U P A 2
H40D H 1.2553 -0.2968 0.3344 0.113 Uiso 0.4 1 calc R U P A 2
C41 C 1.0771(10) -0.3011(5) 0.2329(8) 0.085(3) Uani 0.6 1 d D U P A 1
H41A H 1.0468 -0.3330 0.2594 0.127 Uiso 0.6 1 calc R U P A 1
H41B H 1.0845 -0.3140 0.1799 0.127 Uiso 0.6 1 calc R U P A 1
H41C H 1.0163 -0.2690 0.2234 0.127 Uiso 0.6 1 calc R U P A 1
C41A C 1.1098(11) -0.3132(5) 0.2277(7) 0.035(3) Uiso 0.4 1 d D U P A 2
H41D H 1.0953 -0.3498 0.2520 0.053 Uiso 0.4 1 calc R U P A 2
H41E H 1.1562 -0.3204 0.1883 0.053 Uiso 0.4 1 calc R U P A 2
H41F H 1.0273 -0.2951 0.1989 0.053 Uiso 0.4 1 calc R U P A 2

loop_
_atom_site_aniso_label
_atom_site_aniso_U_11
_atom_site_aniso_U_22
_atom_site_aniso_U_33
_atom_site_aniso_U_23
_atom_site_aniso_U_13
_atom_site_aniso_U_12
Ta1 0.01682(7) 0.01354(7) 0.02134(7) 0.00066(5) 0.00572(5) -0.00076(5)
Li1 0.025(3) 0.018(3) 0.024(3) -0.005(2) 0.007(2) 0.001(2)
Cl1 0.0417(5) 0.0229(4) 0.0377(5) 0.0085(4) 0.0078(4) -0.0035(4)
O1 0.053(5) 0.030(3) 0.068(5) 0.011(2) 0.016(4) 0.018(3)
O2 0.0557(17) 0.0372(16) 0.0262(13) -0.0035(12) 0.0138(12) -0.0013(13)
N1 0.0153(12) 0.0148(13) 0.0203(13) -0.0025(10) 0.0058(10) -0.0015(10)
N2 0.0155(12) 0.0167(13) 0.0186(12) -0.0003(10) 0.0036(10) -0.0012(10)
C1 0.0161(14) 0.0154(15) 0.0175(14) 0.0017(11) 0.0062(11) -0.0018(11)
C2 0.0165(14) 0.0132(15) 0.0189(14) 0.0037(12) 0.0067(12) -0.0003(11)
C3 0.0154(14) 0.0180(16) 0.0266(16) -0.0010(13) 0.0066(13) 0.0005(11)
C4 0.0216(15) 0.0175(16) 0.0280(17) 0.0032(13) 0.0138(13) 0.0019(12)
C5 0.0265(16) 0.0153(15) 0.0191(15) 0.0004(12) 0.0100(13) 0.0014(12)
C6 0.0157(14) 0.0180(16) 0.0196(15) -0.0019(12) 0.0029(12) -0.0022(12)
C7 0.0226(16) 0.0206(17) 0.040(2) 0.0033(15) 0.0078(15) 0.0049(14)
C8 0.0221(15) 0.0181(16) 0.0215(15) 0.0040(12) 0.0092(13) -0.0006(12)
C9 0.0276(17) 0.0164(16) 0.0326(18) -0.0029(14) 0.0056(14) -0.0039(13)
C10 0.0138(13) 0.0179(16) 0.0258(16) -0.0052(13) 0.0045(12) 0.0010(12)
C11 0.0195(16) 0.030(2) 0.0329(19) -0.0065(15) 0.0062(14) -0.0033(13)
C12 0.0195(17) 0.052(3) 0.051(3) -0.010(2) 0.0079(17) -0.0122(17)
C13 0.0204(17) 0.048(2) 0.045(2) -0.012(2) -0.0087(16) -0.0008(17)
C14 0.0317(19) 0.034(2) 0.0254(18) -0.0057(15) -0.0023(15) 0.0057(16)
C15 0.0216(15) 0.0190(16) 0.0254(17) -0.0061(13) 0.0019(13) 0.0047(13)
C16 0.0292(18) 0.034(2) 0.0217(16) 0.0009(14) 0.0057(14) 0.0000(15)
C17 0.060(3) 0.058(3) 0.050(3) -0.002(2) 0.034(2) 0.011(2)
C18 0.084(4) 0.033(3) 0.070(3) 0.004(2) 0.045(3) 0.002(2)
C19 0.0261(18) 0.049(2) 0.038(2) -0.0059(19) 0.0123(16) -0.0163(17)
C20 0.054(3) 0.048(3) 0.050(3) 0.009(2) 0.020(2) 0.000(2)
C21 0.058(3) 0.057(3) 0.057(3) -0.021(2) 0.036(2) -0.023(2)
C22 0.0170(14) 0.0175(15) 0.0263(16) -0.0060(13) 0.0079(12) -0.0023(12)
C23 0.0219(15) 0.0220(17) 0.0250(16) -0.0047(13) 0.0039(13) -0.0016(13)
C24 0.0207(16) 0.037(2) 0.0287(18) -0.0098(15) 0.0020(14) -0.0008(14)
C25 0.0176(16) 0.042(2) 0.040(2) -0.0166(18) 0.0060(15) -0.0104(15)
C26 0.0275(17) 0.032(2) 0.038(2) -0.0061(16) 0.0149(16) -0.0130(15)
C27 0.0242(16) 0.0233(18) 0.0287(17) -0.0038(14) 0.0093(14) -0.0056(13)
C28 0.036(2) 0.031(2) 0.035(2) 0.0081(16) 0.0040(16) -0.0154(16)
C29 0.068(3) 0.049(3) 0.030(2) 0.0032(19) 0.011(2) -0.027(2)
C30 0.064(3) 0.039(3) 0.056(3) 0.018(2) 0.002(2) -0.021(2)
C31 0.038(2) 0.040(2) 0.0267(19) 0.0065(17) -0.0044(16) -0.0113(17)
C32 0.103(4) 0.042(3) 0.041(3) 0.009(2) 0.011(3) 0.010(3)
C33 0.052(3) 0.069(3) 0.040(2) 0.010(2) 0.020(2) 0.000(2)
C34 0.045(2) 0.037(2) 0.0285(19) 0.0011(16) 0.0116(17) 0.0075(18)
C37 0.085(4) 0.046(3) 0.040(2) -0.015(2) 0.029(2) -0.013(3)
C38 0.061(5) 0.061(5) 0.131(7) -0.022(5) 0.028(4) -0.002(4)
C39 0.042(3) 0.023(3) 0.064(4) 0.012(3) 0.021(2) 0.008(2)
C40 0.042(3) 0.023(3) 0.064(4) 0.012(3) 0.021(2) 0.008(2)
C41 0.061(5) 0.061(5) 0.131(7) -0.022(5) 0.028(4) -0.002(4)

loop_
_atom_type_symbol
_atom_type_description
_atom_type_scat_dispersion_real
_atom_type_scat_dispersion_imag
_atom_type_scat_source
C C 0.0033 0.0016 'International Tables Vol C Tables 4.2.6.8 and 6.1.1.4'
H H 0.0000 0.0000 'International Tables Vol C Tables 4.2.6.8 and 6.1.1.4'
Li Li -0.0003 0.0001 'International Tables Vol C Tables 4.2.6.8 and 6.1.1.4'
N N 0.0061 0.0033 'International Tables Vol C Tables 4.2.6.8 and 6.1.1.4'
O O 0.0106 0.0060 'International Tables Vol C Tables 4.2.6.8 and 6.1.1.4'
Cl Cl 0.1484 0.1585 'International Tables Vol C Tables 4.2.6.8 and 6.1.1.4'
Ta Ta -0.7052 6.5227 'International Tables Vol C Tables 4.2.6.8 and 6.1.1.4'

loop_
_geom_angle_atom_site_label_1
_geom_angle_atom_site_label_2
_geom_angle_atom_site_label_3
_geom_angle
C7 Ta1 C8 118.66(13)
C7 Ta1 C9 111.83(13)
C8 Ta1 C9 120.18(12)
C7 Ta1 C5 102.71(12)
C8 Ta1 C5 119.59(11)
C9 Ta1 C5 75.10(12)
C7 Ta1 C4 75.38(12)
C8 Ta1 C4 118.83(11)
C9 Ta1 C4 102.74(12)
C5 Ta1 C4 33.34(10)
C7 Ta1 C6 134.73(12)
C8 Ta1 C6 87.98(11)
C9 Ta1 C6 77.72(12)
C5 Ta1 C6 34.63(10)
C4 Ta1 C6 59.46(10)
C7 Ta1 Cl1 80.24(10)
C8 Ta1 Cl1 80.02(8)
C9 Ta1 Cl1 78.97(9)
C5 Ta1 Cl1 153.06(8)
C4 Ta1 Cl1 154.35(8)
C6 Ta1 Cl1 143.56(7)
C7 Ta1 C3 78.30(12)
C8 Ta1 C3 87.12(11)
C9 Ta1 C3 134.20(12)
C5 Ta1 C3 59.17(11)
C4 Ta1 C3 34.22(11)
C6 Ta1 C3 66.50(10)
Cl1 Ta1 C3 145.63(8)
O1 Li1 O2 99.1(5)
O1A Li1 O2 97.9(5)
O1 Li1 N1 110.0(5)
O1A Li1 N1 107.8(5)
O2 Li1 N1 126.1(3)
O1 Li1 N2 130.9(5)
O1A Li1 N2 134.9(5)
O2 Li1 N2 111.6(3)
N1 Li1 N2 82.0(2)
O1 Li1 C1 128.4(6)
O1A Li1 C1 127.6(5)
O2 Li1 C1 127.1(3)
N1 Li1 C1 25.83(11)
N2 Li1 C1 56.57(16)
C40 O1 C39 105.6(11)
C40 O1 Li1 138.5(9)
C39 O1 Li1 115.9(8)
C40A O1A C39A 131.9(17)
C40A O1A Li1 117.5(13)
C39A O1A Li1 110.5(10)
C37 O2 C34 109.9(3)
C37 O2 Li1 119.4(3)
C34 O2 Li1 130.5(3)
C1 N1 C10 118.1(3)
C1 N1 Li1 110.3(2)
C10 N1 Li1 130.9(2)
C2 N2 C22 119.1(3)
C2 N2 Li1 109.6(2)
C22 N2 Li1 131.2(2)
N1 C1 C6 127.2(3)
N1 C1 C2 118.4(3)
C6 C1 C2 114.4(3)
N1 C1 Li1 43.85(18)
C6 C1 Li1 168.7(2)
C2 C1 Li1 74.7(2)
N2 C2 C3 128.2(3)
N2 C2 C1 118.0(3)
C3 C2 C1 113.8(3)
C4 C3 C2 120.5(3)
C4 C3 Ta1 71.30(17)
C2 C3 Ta1 103.78(19)
C5 C4 C3 117.1(3)
C5 C4 Ta1 73.27(18)
C3 C4 Ta1 74.48(18)
C4 C5 C6 116.6(3)
C4 C5 Ta1 73.40(18)
C6 C5 Ta1 73.65(18)
C5 C6 C1 121.0(3)
C5 C6 Ta1 71.71(17)
C1 C6 Ta1 103.08(19)
C11 C10 C15 121.1(3)
C11 C10 N1 120.1(3)
C15 C10 N1 118.5(3)
C12 C11 C10 117.8(4)
C12 C11 C19 120.3(3)
C10 C11 C19 121.8(3)
C13 C12 C11 121.8(4)
C12 C13 C14 119.6(3)
C13 C14 C15 121.3(4)
C14 C15 C10 118.3(3)
C14 C15 C16 118.8(3)
C10 C15 C16 122.9(3)
C17 C16 C15 111.9(3)
C17 C16 C18 109.5(3)
C15 C16 C18 112.1(3)
C11 C19 C20 111.7(3)
C11 C19 C21 111.7(4)
C20 C19 C21 110.1(3)
C23 C22 C27 120.8(3)
C23 C22 N2 122.2(3)
C27 C22 N2 116.8(3)
C24 C23 C22 118.0(3)
C24 C23 C31 119.7(3)
C22 C23 C31 122.3(3)
C25 C24 C23 121.7(3)
C24 C25 C26 119.8(3)
C25 C26 C27 121.1(3)
C26 C27 C22 118.5(3)
C26 C27 C28 120.7(3)
C22 C27 C28 120.8(3)
C29 C28 C27 111.3(3)
C29 C28 C30 110.2(4)
C27 C28 C30 113.5(3)
C23 C31 C33 111.0(3)
C23 C31 C32 112.0(4)
C33 C31 C32 109.4(4)
O2 C34 C35 118.5(5)
O2 C34 C35A 97.8(4)
C36A C35A C34 107.0(7)
C35A C36A C37 104.5(6)
C36 C37 O2 127.2(6)
O2 C37 C36A 95.5(4)
C38 C39 O1 112.6(12)
O1A C39A C38A 112.3(12)
O1 C40 C41 107.4(10)
O1A C40A C41A 112.5(16)

loop_
_geom_bond_atom_site_label_1
_geom_bond_atom_site_label_2
_geom_bond_distance
Ta1 C7 2.205(3)
Ta1 C8 2.209(3)
Ta1 C9 2.218(3)
Ta1 C5 2.400(3)
Ta1 C4 2.402(3)
Ta1 C6 2.426(3)
Ta1 Cl1 2.4283(9)
Ta1 C3 2.443(3)
Li1 O1 1.921(16)
Li1 O1A 1.99(2)
Li1 O2 2.006(6)
Li1 N1 2.059(6)
Li1 N2 2.076(6)
Li1 C1 2.787(6)
O1 C40 1.381(12)
O1 C39 1.493(12)
O1A C40A 1.455(17)
O1A C39A 1.461(14)
O2 C37 1.419(5)
O2 C34 1.433(5)
N1 C1 1.295(4)
N1 C10 1.438(4)
N2 C2 1.295(4)
N2 C22 1.436(4)
C1 C6 1.443(4)
C1 C2 1.488(4)
C2 C3 1.451(4)
C3 C4 1.426(4)
C4 C5 1.377(4)
C5 C6 1.437(4)
C10 C11 1.405(5)
C10 C15 1.409(5)
C11 C12 1.401(5)
C11 C19 1.518(5)
C12 C13 1.370(6)
C13 C14 1.389(6)
C14 C15 1.390(4)
C15 C16 1.519(5)
C16 C17 1.509(5)
C16 C18 1.527(6)
C19 C20 1.525(6)
C19 C21 1.536(6)
C22 C23 1.404(4)
C22 C27 1.407(5)
C23 C24 1.398(4)
C23 C31 1.508(5)
C24 C25 1.368(5)
C25 C26 1.381(5)
C26 C27 1.392(4)
C27 C28 1.526(5)
C28 C29 1.518(6)
C28 C30 1.535(5)
C31 C33 1.527(6)
C31 C32 1.537(6)
C34 C35 1.524(9)
C34 C35A 1.527(9)
C35A C36A 1.462(12)
C36 C37 1.367(10)
C36A C37 1.662(9)
C38 C39 1.448(13)
C38A C39A 1.509(13)
C40 C41 1.502(11)
C40A C41A 1.489(17)
